data_7242296
loop_
_publ_author_name
'Li, Le-Qian'
'Yao, Shu-Li'
'Tian, Xue-Mei'
'Zheng, Teng-Fei'
'Li, Jin-Yan'
'Liu, Sui-Jun'
'Chen, Jing-Lin'
'Yu, Mei-Hui'
'Wen, He-Rui'

_publ_section_title
;
 A fluorescence red-shift and turn-on sensor for acetylacetone derived
 from ZnII-based metal--organic framework with new topology
;
_journal_issue 13
_journal_name_full CrystEngComm
_journal_page_first 2532
_journal_page_last 2537
_journal_paper_doi 10.1039/D1CE00127B
_journal_volume 23
_journal_year 2021
_chemical_formula_sum 'C27 H14 N6 O11 S Zn3'
_chemical_formula_weight 826.61
_space_group_crystal_system trigonal
_space_group_IT_number 147
_space_group_name_Hall '-P 3'
_space_group_name_H-M_alt 'P -3'
_atom_sites_solution_hydrogens geom
_audit_creation_method SHELXL-2017/1
_audit_update_record
;
2021-02-18 deposited with the CCDC.	2021-02-22 downloaded from the CCDC.
;
_cell_angle_alpha 90
_cell_angle_beta 90
_cell_angle_gamma 120
_cell_formula_units_Z 6
_cell_length_a 22.2701(6)
_cell_length_b 22.2701(6)
_cell_length_c 13.1106(4)
_cell_measurement_reflns_used 9814
_cell_measurement_temperature 293(2)
_cell_measurement_theta_max 28.01
_cell_measurement_theta_min 3.11
_cell_volume 5631.2(3)
_computing_cell_refinement 'Bruker SAINT'
_computing_data_collection 'Bruker APEX2'
_computing_data_reduction 'Bruker SAINT'
_computing_molecular_graphics 'Bruker SHELXTL'
_computing_publication_material 'Bruker SHELXTL'
_computing_structure_refinement 'SHELXL-2017/1 (Sheldrick, 2017)'
_computing_structure_solution 'SHELXT 2014/5 (Sheldrick, 2014)'
_diffrn_ambient_temperature 293(2)
_diffrn_measured_fraction_theta_full 0.998
_diffrn_measured_fraction_theta_max 0.998
_diffrn_measurement_device_type 'Bruker APEX-II CCD'
_diffrn_measurement_method '\f and \w scans'
_diffrn_radiation_type MoK\a
_diffrn_radiation_wavelength 0.71073
_diffrn_reflns_av_R_equivalents 0.0458
_diffrn_reflns_av_unetI/netI 0.0224
_diffrn_reflns_Laue_measured_fraction_full 0.998
_diffrn_reflns_Laue_measured_fraction_max 0.998
_diffrn_reflns_limit_h_max 26
_diffrn_reflns_limit_h_min -26
_diffrn_reflns_limit_k_max 26
_diffrn_reflns_limit_k_min -26
_diffrn_reflns_limit_l_max 15
_diffrn_reflns_limit_l_min -15
_diffrn_reflns_number 69797
_diffrn_reflns_point_group_measured_fraction_full 0.998
_diffrn_reflns_point_group_measured_fraction_max 0.998
_diffrn_reflns_theta_full 25.005
_diffrn_reflns_theta_max 25.005
_diffrn_reflns_theta_min 3.108
_exptl_absorpt_coefficient_mu 2.014
_exptl_absorpt_correction_type multi-scan
_exptl_absorpt_process_details 'SADABS; Bruker, 2000'
_exptl_crystal_colour yellow
_exptl_crystal_density_diffrn 1.463
_exptl_crystal_description block
_exptl_crystal_F_000 2472
_exptl_crystal_size_max 0.220
_exptl_crystal_size_mid 0.160
_exptl_crystal_size_min 0.090
_exptl_transmission_factor_max 0.7457
_exptl_transmission_factor_min 0.6132
_refine_diff_density_max 2.598
_refine_diff_density_min -2.250
_refine_diff_density_rms 0.189
_refine_ls_extinction_method none
_refine_ls_goodness_of_fit_ref 1.033
_refine_ls_hydrogen_treatment constr
_refine_ls_matrix_type full
_refine_ls_number_parameters 435
_refine_ls_number_reflns 6626
_refine_ls_number_restraints 7
_refine_ls_restrained_S_all 3.943
_refine_ls_R_factor_all 0.0807
_refine_ls_R_factor_gt 0.0766
_refine_ls_shift/su_max 0.001
_refine_ls_shift/su_mean 0.000
_refine_ls_structure_factor_coef Fsqd
_refine_ls_weighting_details 'w=1/[\s^2^(Fo^2^)+(0.1422P)^2^+43.4157P] where P=(Fo^2^+2Fc^2^)/3'
_refine_ls_weighting_scheme calc
_refine_ls_wR_factor_gt 0.2091
_refine_ls_wR_factor_ref 0.2146
_reflns_Friedel_coverage 0.000
_reflns_number_gt 6247
_reflns_number_total 6626
_reflns_threshold_expression 'I > 2\s(I)'
_cod_data_source_file d1ce00127b2.cif
_cod_data_source_block 1
_cod_depositor_comments 'Adding full bibliography for 7242296.cif.'
_cod_database_code 7242296
_shelx_shelxl_version_number 2017/1
_shelx_space_group_comment
;
The symmetry employed for this shelxl refinement is uniquely defined
by the following loop, which should always be used as a source of
symmetry information in preference to the above space-group names.
They are only intended as comments.
;
_shelx_estimated_absorpt_t_min 0.666
_shelx_estimated_absorpt_t_max 0.839

loop_
_space_group_symop_operation_xyz
'x, y, z'
'-y, x-y, z'
'-x+y, -x, z'
'-x, -y, -z'
'y, -x+y, -z'
'x-y, x, -z'

loop_
_atom_site_label
_atom_site_type_symbol
_atom_site_fract_x
_atom_site_fract_y
_atom_site_fract_z
_atom_site_U_iso_or_equiv
_atom_site_adp_type
_atom_site_occupancy
_atom_site_site_symmetry_order
_atom_site_calc_flag
_atom_site_refinement_flags_posn
_atom_site_refinement_flags_adp
_atom_site_refinement_flags_occupancy
_atom_site_disorder_assembly
_atom_site_disorder_group
Zn1 Zn 0.38408(5) 1.20630(5) 0.11066(7) 0.0228(3) Uani 1 1 d . . . . .
O1 O 0.2458(4) 0.9118(4) 0.5416(5) 0.0381(17) Uani 1 1 d . . . . .
N6 N 0.3895(6) 0.8873(5) 0.1919(7) 0.045(2) Uani 1 1 d . . . . .
C27 C 0.6441(5) 1.3813(5) 0.0825(8) 0.029(2) Uani 1 1 d . . . . .
H27 H 0.629183 1.413517 0.084483 0.035 Uiso 1 1 calc R U . . .
Zn2 Zn 0.22005(5) 0.84078(5) 0.64761(8) 0.0231(3) Uani 1 1 d . . . . .
C26 C 0.2275(5) 0.8957(5) 0.1798(7) 0.031(2) Uani 1 1 d . . . . .
N4 N 0.4101(4) 0.9773(4) -0.0954(6) 0.0294(17) Uani 1 1 d . . . . .
Zn3 Zn 0.36296(5) 0.91494(5) 0.78420(8) 0.0253(3) Uani 1 1 d . . . . .
S1 S 0.3704(2) 0.83663(14) 0.2873(2) 0.0556(9) Uani 1 1 d . . . . .
O7 O 0.2625(3) 0.8890(3) 0.7785(5) 0.0235(12) Uani 1 1 d D . . . .
H7A H 0.269359 0.928746 0.776295 0.028 Uiso 1 1 calc DR U . . .
O6 O 0.3299(4) 1.1102(3) 0.1589(5) 0.0342(16) Uani 1 1 d . . . . .
O9 O 0.3655(4) 0.8423(3) 0.6969(6) 0.0370(16) Uani 1 1 d . . . . .
O4 O 0.2214(4) 0.8832(4) 0.0010(5) 0.0377(16) Uani 1 1 d . . . . .
O5 O 0.3317(4) 1.1199(3) 0.3267(5) 0.0399(18) Uani 1 1 d . . . . .
O8 O 0.2550(4) 0.7752(4) 0.6495(7) 0.0463(19) Uani 1 1 d . . . . .
O10 O 0.4795(3) 1.2228(3) 0.1068(6) 0.0336(15) Uani 1 1 d . . . . .
C21 C 0.3142(5) 0.7855(5) 0.6659(7) 0.0257(19) Uani 1 1 d . . . . .
N3 N 0.4313(4) 1.0143(4) 0.0630(6) 0.0275(17) Uani 1 1 d . . . . .
O2 O 0.1971(5) 0.8097(4) 0.4710(6) 0.051(2) Uani 1 1 d . . . . .
O11 O 0.5012(4) 1.3303(4) 0.0937(6) 0.0414(18) Uani 1 1 d . . . . .
N2 N 0.4186(5) 1.0157(4) 0.4992(7) 0.0341(18) Uani 1 1 d . . . . .
N1 N 0.3994(5) 0.9844(4) 0.6613(6) 0.0341(18) Uani 1 1 d . . . . .
N5 N 0.3870(6) 0.8905(5) 0.3822(7) 0.044(2) Uani 1 1 d . . . . .
C13 C 0.2235(5) 0.8731(5) 0.4620(8) 0.032(2) Uani 1 1 d . . . . .
C12 C 0.4061(5) 0.9598(5) 0.0024(7) 0.0277(19) Uani 1 1 d . . . . .
H12 H 0.387622 0.914460 0.025364 0.033 Uiso 1 1 calc R U . . .
C4 C 0.4284(5) 1.0160(5) 0.3922(7) 0.030(2) Uani 1 1 d . . . . .
C6 C 0.4573(5) 1.0748(5) 0.2284(7) 0.032(2) Uani 1 1 d . . . . .
H6A H 0.476278 1.116697 0.193506 0.039 Uiso 1 1 calc R U . . .
C23 C 0.3898(4) 0.7326(4) 0.6554(7) 0.0244(18) Uani 1 1 d . . . . .
H23 H 0.428140 0.777152 0.655622 0.029 Uiso 1 1 calc R U . . .
C5 C 0.4540(5) 1.0748(5) 0.3371(7) 0.030(2) Uani 1 1 d . . . . .
H5A H 0.470022 1.116754 0.371056 0.036 Uiso 1 1 calc R U . . .
C14 C 0.2346(5) 0.9055(5) 0.3632(7) 0.0273(19) Uani 1 1 d . . . . .
C15 C 0.2668(5) 0.9786(5) 0.3519(7) 0.0279(19) Uani 1 1 d . . . . .
H15 H 0.279753 1.006382 0.409775 0.033 Uiso 1 1 calc R U . . .
C1 C 0.4116(5) 0.9693(5) 0.5705(8) 0.034(2) Uani 1 1 d . . . . .
H1 H 0.415077 0.930257 0.556327 0.041 Uiso 1 1 calc R U . . .
C7 C 0.4330(5) 1.0143(5) 0.1743(7) 0.0236(18) Uani 1 1 d . . . . .
C20 C 0.2077(7) 0.8509(6) 0.0843(8) 0.046(3) Uani 1 1 d . . . . .
C19 C 0.2174(6) 0.8665(5) 0.2759(8) 0.036(2) Uani 1 1 d . . . . .
H19 H 0.198161 0.818747 0.281460 0.043 Uiso 1 1 calc R U . . .
C17 C 0.3164(5) 1.0862(5) 0.2458(7) 0.030(2) Uani 1 1 d . . . . .
C24 C 0.5216(5) 1.2881(5) 0.0943(7) 0.030(2) Uani 1 1 d . . . . .
C9 C 0.4094(5) 0.9522(5) 0.3412(8) 0.0287(19) Uani 1 1 d . . . . .
O3 O 0.1785(7) 0.7874(5) 0.0936(8) 0.073(3) Uani 1 1 d . U . . .
C8 C 0.4127(5) 0.9536(5) 0.2311(8) 0.032(2) Uani 1 1 d . . . . .
C25 C 0.5959(4) 1.3111(5) 0.0810(7) 0.0253(18) Uani 1 1 d . . . . .
C16 C 0.2790(5) 1.0086(5) 0.2584(7) 0.0265(19) Uani 1 1 d . . . . .
C22 C 0.3245(5) 0.7233(4) 0.6552(7) 0.0239(18) Uani 1 1 d . . . . .
C11 C 0.4420(6) 1.0507(5) -0.0949(8) 0.041(3) Uani 1 1 d . . . . .
H11 H 0.452217 1.079080 -0.151880 0.049 Uiso 1 1 calc R U . . .
C18 C 0.2597(5) 0.9666(5) 0.1701(7) 0.032(2) Uani 1 1 d . . . . .
H18 H 0.268859 0.986854 0.105717 0.038 Uiso 1 1 calc R U . . .
C3 C 0.4081(7) 1.0644(6) 0.5493(9) 0.048(3) Uani 1 1 d . . . . .
H3 H 0.409373 1.103222 0.520622 0.058 Uiso 1 1 calc R U . . .
C10 C 0.4552(7) 1.0724(6) 0.0056(9) 0.045(3) Uani 1 1 d . . . . .
H10 H 0.476274 1.117835 0.029086 0.054 Uiso 1 1 calc R U . . .
C2 C 0.3958(7) 1.0445(6) 0.6473(9) 0.049(3) Uani 1 1 d . . . . .
H2 H 0.386331 1.067564 0.698457 0.059 Uiso 1 1 calc R U . . .

loop_
_atom_site_aniso_label
_atom_site_aniso_U_11
_atom_site_aniso_U_22
_atom_site_aniso_U_33
_atom_site_aniso_U_23
_atom_site_aniso_U_13
_atom_site_aniso_U_12
Zn1 0.0235(5) 0.0261(5) 0.0174(5) 0.0029(4) -0.0005(4) 0.0114(4)
O1 0.041(4) 0.033(4) 0.026(3) 0.002(3) -0.002(3) 0.008(3)
N6 0.072(7) 0.030(5) 0.036(5) 0.001(4) 0.017(5) 0.027(5)
C27 0.027(5) 0.026(5) 0.038(5) -0.003(4) -0.002(4) 0.016(4)
Zn2 0.0243(5) 0.0274(5) 0.0175(5) 0.0042(4) 0.0024(4) 0.0128(4)
C26 0.034(5) 0.035(5) 0.015(4) -0.002(4) 0.003(4) 0.010(4)
N4 0.022(4) 0.025(4) 0.033(4) 0.010(3) 0.000(3) 0.005(3)
Zn3 0.0262(5) 0.0221(5) 0.0250(5) -0.0030(4) -0.0015(4) 0.0100(4)
S1 0.100(3) 0.0283(13) 0.0365(15) 0.0014(12) 0.0088(16) 0.0304(15)
O7 0.026(3) 0.021(3) 0.024(3) 0.000(2) 0.004(3) 0.013(3)
O6 0.046(4) 0.025(3) 0.019(3) 0.006(3) -0.001(3) 0.008(3)
O9 0.034(4) 0.027(3) 0.050(4) -0.004(3) 0.009(3) 0.016(3)
O4 0.057(5) 0.042(4) 0.014(3) -0.007(3) -0.002(3) 0.024(4)
O5 0.062(5) 0.026(3) 0.017(3) 0.000(3) -0.005(3) 0.012(3)
O8 0.049(5) 0.045(4) 0.058(5) -0.006(4) -0.011(4) 0.033(4)
O10 0.023(3) 0.028(3) 0.043(4) 0.004(3) 0.003(3) 0.007(3)
C21 0.039(5) 0.026(5) 0.018(4) 0.001(3) 0.006(4) 0.020(4)
N3 0.025(4) 0.021(4) 0.022(4) -0.002(3) -0.007(3) 0.001(3)
O2 0.068(6) 0.029(4) 0.039(4) 0.012(3) 0.008(4) 0.011(4)
O11 0.035(4) 0.046(4) 0.056(5) 0.022(4) 0.019(3) 0.030(3)
N2 0.046(5) 0.030(4) 0.030(4) 0.003(3) 0.001(4) 0.021(4)
N1 0.047(5) 0.031(4) 0.029(4) 0.003(3) 0.004(4) 0.024(4)
N5 0.069(6) 0.029(4) 0.031(4) 0.004(4) 0.007(4) 0.021(4)
C13 0.033(5) 0.028(5) 0.032(5) 0.008(4) 0.009(4) 0.012(4)
C12 0.033(5) 0.032(5) 0.021(4) 0.002(4) -0.001(4) 0.018(4)
C4 0.026(4) 0.031(5) 0.024(5) -0.003(4) -0.005(4) 0.008(4)
C6 0.039(5) 0.023(4) 0.021(4) 0.007(4) 0.006(4) 0.006(4)
C23 0.023(4) 0.019(4) 0.027(4) 0.000(3) -0.001(4) 0.008(3)
C5 0.032(5) 0.025(4) 0.028(5) -0.006(4) -0.003(4) 0.010(4)
C14 0.025(4) 0.025(4) 0.028(5) 0.001(4) 0.007(4) 0.009(4)
C15 0.032(5) 0.021(4) 0.022(4) -0.004(3) -0.003(4) 0.007(4)
C1 0.032(5) 0.034(5) 0.038(5) 0.002(4) -0.002(4) 0.018(4)
C7 0.028(4) 0.024(4) 0.019(4) 0.004(3) 0.002(3) 0.013(4)
C20 0.070(8) 0.029(5) 0.027(5) -0.002(4) -0.002(5) 0.017(5)
C19 0.043(6) 0.023(4) 0.034(5) -0.003(4) -0.002(5) 0.012(4)
C17 0.029(5) 0.019(4) 0.034(5) 0.008(4) -0.001(4) 0.007(4)
C24 0.035(5) 0.035(5) 0.024(5) 0.002(4) 0.000(4) 0.019(4)
C9 0.031(5) 0.025(5) 0.029(5) -0.003(4) -0.002(4) 0.013(4)
O3 0.107(7) 0.036(4) 0.055(5) -0.015(4) -0.012(5) 0.020(4)
C8 0.040(5) 0.025(5) 0.026(5) -0.001(4) -0.001(4) 0.014(4)
C25 0.017(4) 0.027(4) 0.027(4) 0.006(4) 0.005(3) 0.007(3)
C16 0.030(5) 0.022(4) 0.019(4) -0.004(3) -0.002(3) 0.007(4)
C22 0.029(4) 0.022(4) 0.024(4) -0.001(3) 0.003(4) 0.016(4)
C11 0.048(6) 0.025(5) 0.032(6) -0.004(4) -0.005(5) 0.004(4)
C18 0.031(5) 0.029(5) 0.020(4) 0.006(4) 0.002(4) 0.004(4)
C3 0.081(9) 0.040(6) 0.031(6) -0.003(5) -0.003(6) 0.036(6)
C10 0.065(8) 0.025(5) 0.031(5) 0.004(4) 0.001(5) 0.013(5)
C2 0.081(9) 0.044(6) 0.030(5) -0.001(5) 0.004(6) 0.037(6)

loop_
_atom_type_symbol
_atom_type_description
_atom_type_scat_dispersion_real
_atom_type_scat_dispersion_imag
_atom_type_scat_source
C C 0.0033 0.0016 'International Tables Vol C Tables 4.2.6.8 and 6.1.1.4'
H H 0.0000 0.0000 'International Tables Vol C Tables 4.2.6.8 and 6.1.1.4'
N N 0.0061 0.0033 'International Tables Vol C Tables 4.2.6.8 and 6.1.1.4'
O O 0.0106 0.0060 'International Tables Vol C Tables 4.2.6.8 and 6.1.1.4'
S S 0.1246 0.1234 'International Tables Vol C Tables 4.2.6.8 and 6.1.1.4'
Zn Zn 0.2839 1.4301 'International Tables Vol C Tables 4.2.6.8 and 6.1.1.4'

loop_
_geom_angle_atom_site_label_1
_geom_angle_atom_site_label_2
_geom_angle_atom_site_label_3
_geom_angle
_geom_angle_site_symmetry_1
_geom_angle_site_symmetry_3
_geom_angle_publ_flag
O4 Zn1 O6 110.4(3) 6_665 . ?
O4 Zn1 O10 124.8(3) 6_665 . ?
O6 Zn1 O10 103.2(3) . . ?
O4 Zn1 O7 101.9(3) 6_665 6_666 ?
O6 Zn1 O7 104.3(3) . 6_666 ?
O10 Zn1 O7 110.8(3) . 6_666 ?
C13 O1 Zn2 100.0(6) . . ?
C8 N6 S1 106.7(7) . . ?
C25 C27 C25 120.5(9) . 3_575 ?
C25 C27 H27 119.8 . . ?
C25 C27 H27 119.8 3_575 . ?
O5 Zn2 O1 112.9(3) 5_456 . ?
O5 Zn2 O8 107.9(4) 5_456 . ?
O1 Zn2 O8 122.8(4) . . ?
O5 Zn2 O7 105.4(3) 5_456 . ?
O1 Zn2 O7 107.8(3) . . ?
O8 Zn2 O7 97.6(3) . . ?
O5 Zn2 O2 88.8(3) 5_456 . ?
O1 Zn2 O2 58.9(3) . . ?
O8 Zn2 O2 84.5(3) . . ?
O7 Zn2 O2 164.1(3) . . ?
O5 Zn2 C13 101.5(3) 5_456 . ?
O1 Zn2 C13 30.0(3) . . ?
O8 Zn2 C13 104.9(4) . . ?
O7 Zn2 C13 137.4(3) . . ?
O2 Zn2 C13 28.9(3) . . ?
C18 C26 C19 119.5(9) . . ?
C18 C26 C20 119.4(8) . . ?
C19 C26 C20 121.0(9) . . ?
C12 N4 C11 104.7(8) . . ?
C12 N4 Zn3 128.1(7) . 1_554 ?
C11 N4 Zn3 125.8(7) . 1_554 ?
O9 Zn3 O7 102.9(3) . . ?
O9 Zn3 N4 142.0(3) . 1_556 ?
O7 Zn3 N4 110.4(3) . 1_556 ?
O9 Zn3 N1 90.0(3) . . ?
O7 Zn3 N1 98.5(3) . . ?
N4 Zn3 N1 102.6(3) 1_556 . ?
O9 Zn3 O11 81.5(3) . 5_456 ?
O7 Zn3 O11 86.8(3) . 5_456 ?
N4 Zn3 O11 82.4(3) 1_556 5_456 ?
N1 Zn3 O11 170.9(3) . 5_456 ?
N6 S1 N5 101.3(5) . . ?
Zn2 O7 Zn1 105.8(3) . 5_456 ?
Zn2 O7 Zn3 110.3(3) . . ?
Zn1 O7 Zn3 112.2(3) 5_456 . ?
Zn2 O7 H7A 109.5 . . ?
Zn1 O7 H7A 122.4 5_456 . ?
Zn3 O7 H7A 96.4 . . ?
C17 O6 Zn1 131.0(6) . . ?
C21 O9 Zn3 127.6(6) . . ?
C20 O4 Zn1 110.6(7) . 5_455 ?
C17 O5 Zn2 131.4(6) . 6_666 ?
C21 O8 Zn2 130.1(7) . . ?
C24 O10 Zn1 108.8(6) . . ?
O8 C21 O9 125.5(8) . . ?
O8 C21 C22 116.6(8) . . ?
O9 C21 C22 117.7(8) . . ?
C12 N3 C10 109.1(9) . . ?
C12 N3 C7 127.0(8) . . ?
C10 N3 C7 123.9(8) . . ?
C13 O2 Zn2 81.4(6) . . ?
C24 O11 Zn3 132.6(7) . 6_666 ?
C1 N2 C3 105.8(9) . . ?
C1 N2 C4 130.6(9) . . ?
C3 N2 C4 123.4(9) . . ?
C1 N1 C2 104.3(9) . . ?
C1 N1 Zn3 124.5(7) . . ?
C2 N1 Zn3 128.6(7) . . ?
C9 N5 S1 106.4(7) . . ?
O2 C13 O1 119.6(9) . . ?
O2 C13 C14 121.4(9) . . ?
O1 C13 C14 118.8(8) . . ?
O2 C13 Zn2 69.7(6) . . ?
O1 C13 Zn2 49.9(5) . . ?
C14 C13 Zn2 168.5(7) . . ?
N3 C12 N4 112.1(9) . . ?
N3 C12 H12 124.0 . . ?
N4 C12 H12 124.0 . . ?
C5 C4 N2 121.6(9) . . ?
C5 C4 C9 119.1(9) . . ?
N2 C4 C9 119.2(9) . . ?
C7 C6 C5 121.4(9) . . ?
C7 C6 H6A 119.3 . . ?
C5 C6 H6A 119.3 . . ?
C22 C23 C22 119.6(8) . 3_565 ?
C22 C23 H23 120.2 . . ?
C22 C23 H23 120.2 3_565 . ?
C4 C5 C6 122.2(9) . . ?
C4 C5 H5A 118.9 . . ?
C6 C5 H5A 118.9 . . ?
C19 C14 C15 117.4(9) . . ?
C19 C14 C13 120.6(9) . . ?
C15 C14 C13 121.9(9) . . ?
C16 C15 C14 121.4(8) . . ?
C16 C15 H15 119.3 . . ?
C14 C15 H15 119.3 . . ?
N1 C1 N2 113.4(9) . . ?
N1 C1 H1 123.3 . . ?
N2 C1 H1 123.3 . . ?
C6 C7 C8 116.8(8) . . ?
C6 C7 N3 121.0(8) . . ?
C8 C7 N3 122.2(8) . . ?
O3 C20 O4 125.5(10) . . ?
O3 C20 C26 119.0(10) . . ?
O4 C20 C26 115.5(9) . . ?
C14 C19 C26 122.3(9) . . ?
C14 C19 H19 118.8 . . ?
C26 C19 H19 118.8 . . ?
O6 C17 O5 126.4(8) . . ?
O6 C17 C16 118.4(8) . . ?
O5 C17 C16 115.2(8) . . ?
O11 C24 O10 121.7(9) . . ?
O11 C24 C25 120.7(9) . . ?
O10 C24 C25 117.6(8) . . ?
N5 C9 C4 127.9(9) . . ?
N5 C9 C8 114.8(9) . . ?
C4 C9 C8 117.3(9) . . ?
N6 C8 C7 126.4(9) . . ?
N6 C8 C9 110.8(9) . . ?
C7 C8 C9 122.6(9) . . ?
C27 C25 C27 119.5(9) . 2_775 ?
C27 C25 C24 119.5(8) . . ?
C27 C25 C24 120.4(8) 2_775 . ?
C15 C16 C18 119.5(8) . . ?
C15 C16 C17 121.7(8) . . ?
C18 C16 C17 118.7(8) . . ?
C23 C22 C23 120.4(8) . 2_665 ?
C23 C22 C21 119.8(8) . . ?
C23 C22 C21 119.5(8) 2_665 . ?
C10 C11 N4 107.6(9) . . ?
C10 C11 H11 126.2 . . ?
N4 C11 H11 126.2 . . ?
C26 C18 C16 119.7(8) . . ?
C26 C18 H18 120.1 . . ?
C16 C18 H18 120.1 . . ?
C2 C3 N2 106.4(10) . . ?
C2 C3 H3 126.8 . . ?
N2 C3 H3 126.8 . . ?
N3 C10 C11 106.4(9) . . ?
N3 C10 H10 126.8 . . ?
C11 C10 H10 126.8 . . ?
C3 C2 N1 110.0(10) . . ?
C3 C2 H2 125.0 . . ?
N1 C2 H2 125.0 . . ?

loop_
_geom_bond_atom_site_label_1
_geom_bond_atom_site_label_2
_geom_bond_distance
_geom_bond_site_symmetry_2
_geom_bond_publ_flag
Zn1 O4 1.909(7) 6_665 ?
Zn1 O6 1.964(6) . ?
Zn1 O10 1.967(7) . ?
Zn1 O7 2.008(6) 6_666 ?
O1 C13 1.285(13) . ?
O1 Zn2 1.964(7) . ?
N6 C8 1.396(13) . ?
N6 S1 1.594(10) . ?
C27 C25 1.385(13) . ?
C27 C25 1.400(13) 3_575 ?
C27 H27 0.9300 . ?
Zn2 O5 1.961(7) 5_456 ?
Zn2 O8 1.968(7) . ?
Zn2 O7 1.994(6) . ?
Zn2 O2 2.398(8) . ?
Zn2 C13 2.527(10) . ?
C26 C18 1.376(14) . ?
C26 C19 1.384(14) . ?
C26 C20 1.523(13) . ?
N4 C12 1.331(12) . ?
N4 C11 1.419(13) . ?
N4 Zn3 2.016(9) 1_554 ?
Zn3 O9 2.006(7) . ?
Zn3 O7 2.012(6) . ?
Zn3 N1 2.096(8) . ?
Zn3 O11 2.315(8) 5_456 ?
S1 N5 1.636(9) . ?
O7 H7A 0.8200 . ?
O6 C17 1.229(12) . ?
O9 C21 1.274(12) . ?
O4 C20 1.258(13) . ?
O5 C17 1.246(12) . ?
O8 C21 1.240(12) . ?
O10 C24 1.287(12) . ?
C21 C22 1.520(11) . ?
N3 C12 1.318(13) . ?
N3 C10 1.355(13) . ?
N3 C7 1.460(11) . ?
O2 C13 1.234(13) . ?
O11 C24 1.230(12) . ?
N2 C1 1.342(14) . ?
N2 C3 1.384(14) . ?
N2 C4 1.420(13) . ?
N1 C1 1.302(14) . ?
N1 C2 1.393(14) . ?
N5 C9 1.319(13) . ?
C13 C14 1.444(13) . ?
C12 H12 0.9300 . ?
C4 C5 1.346(14) . ?
C4 C9 1.431(13) . ?
C6 C7 1.371(13) . ?
C6 C5 1.427(13) . ?
C6 H6A 0.9300 . ?
C23 C22 1.362(13) . ?
C23 C22 1.384(12) 3_565 ?
C23 H23 0.9300 . ?
C5 H5A 0.9300 . ?
C14 C19 1.370(14) . ?
C14 C15 1.420(13) . ?
C15 C16 1.357(13) . ?
C15 H15 0.9300 . ?
C1 H1 0.9300 . ?
C7 C8 1.404(13) . ?
C20 O3 1.232(14) . ?
C19 H19 0.9300 . ?
C17 C16 1.505(12) . ?
C24 C25 1.478(13) . ?
C9 C8 1.445(13) . ?
C16 C18 1.414(13) . ?
C11 C10 1.384(16) . ?
C11 H11 0.9300 . ?
C18 H18 0.9300 . ?
C3 C2 1.343(17) . ?
C3 H3 0.9300 . ?
C10 H10 0.9300 . ?
C2 H2 0.9300 . ?

loop_
_geom_torsion_atom_site_label_1
_geom_torsion_atom_site_label_2
_geom_torsion_atom_site_label_3
_geom_torsion_atom_site_label_4
_geom_torsion
_geom_torsion_site_symmetry_1
_geom_torsion_site_symmetry_2
_geom_torsion_site_symmetry_3
_geom_torsion_site_symmetry_4
_geom_torsion_publ_flag
C8 N6 S1 N5 1.1(9) . . . . ?
Zn2 O8 C21 O9 8.3(16) . . . . ?
Zn2 O8 C21 C22 -176.4(7) . . . . ?
Zn3 O9 C21 O8 29.1(14) . . . . ?
Zn3 O9 C21 C22 -146.1(7) . . . . ?
N6 S1 N5 C9 -0.5(9) . . . . ?
Zn2 O2 C13 O1 1.7(10) . . . . ?
Zn2 O2 C13 C14 177.1(10) . . . . ?
Zn2 O1 C13 O2 -2.0(12) . . . . ?
Zn2 O1 C13 C14 -177.6(8) . . . . ?
C10 N3 C12 N4 -1.2(12) . . . . ?
C7 N3 C12 N4 177.6(9) . . . . ?
C11 N4 C12 N3 0.7(11) . . . . ?
Zn3 N4 C12 N3 -166.7(7) 1_554 . . . ?
C1 N2 C4 C5 -160.5(11) . . . . ?
C3 N2 C4 C5 25.5(16) . . . . ?
C1 N2 C4 C9 20.8(16) . . . . ?
C3 N2 C4 C9 -153.1(11) . . . . ?
N2 C4 C5 C6 -173.2(10) . . . . ?
C9 C4 C5 C6 5.5(15) . . . . ?
C7 C6 C5 C4 1.4(17) . . . . ?
O2 C13 C14 C19 -1.4(16) . . . . ?
O1 C13 C14 C19 174.0(10) . . . . ?
Zn2 C13 C14 C19 165(3) . . . . ?
O2 C13 C14 C15 -178.1(10) . . . . ?
O1 C13 C14 C15 -2.7(15) . . . . ?
Zn2 C13 C14 C15 -12(4) . . . . ?
C19 C14 C15 C16 1.1(15) . . . . ?
C13 C14 C15 C16 177.9(9) . . . . ?
C2 N1 C1 N2 2.1(13) . . . . ?
Zn3 N1 C1 N2 165.1(7) . . . . ?
C3 N2 C1 N1 -1.6(13) . . . . ?
C4 N2 C1 N1 -176.3(10) . . . . ?
C5 C6 C7 C8 -7.5(15) . . . . ?
C5 C6 C7 N3 174.9(9) . . . . ?
C12 N3 C7 C6 -176.2(10) . . . . ?
C10 N3 C7 C6 2.5(16) . . . . ?
C12 N3 C7 C8 6.4(15) . . . . ?
C10 N3 C7 C8 -175.0(10) . . . . ?
Zn1 O4 C20 O3 -10.7(19) 5_455 . . . ?
Zn1 O4 C20 C26 171.7(8) 5_455 . . . ?
C18 C26 C20 O3 -179.6(13) . . . . ?
C19 C26 C20 O3 4(2) . . . . ?
C18 C26 C20 O4 -1.7(17) . . . . ?
C19 C26 C20 O4 -177.7(11) . . . . ?
C15 C14 C19 C26 -2.9(15) . . . . ?
C13 C14 C19 C26 -179.7(10) . . . . ?
C18 C26 C19 C14 4.0(17) . . . . ?
C20 C26 C19 C14 180.0(11) . . . . ?
Zn1 O6 C17 O5 4.6(17) . . . . ?
Zn1 O6 C17 C16 -174.0(6) . . . . ?
Zn2 O5 C17 O6 1.7(17) 6_666 . . . ?
Zn2 O5 C17 C16 -179.7(7) 6_666 . . . ?
Zn3 O11 C24 O10 62.8(13) 6_666 . . . ?
Zn3 O11 C24 C25 -117.0(9) 6_666 . . . ?
Zn1 O10 C24 O11 5.0(12) . . . . ?
Zn1 O10 C24 C25 -175.2(7) . . . . ?
S1 N5 C9 C4 177.7(9) . . . . ?
S1 N5 C9 C8 -0.3(12) . . . . ?
C5 C4 C9 N5 176.3(11) . . . . ?
N2 C4 C9 N5 -5.0(16) . . . . ?
C5 C4 C9 C8 -5.8(14) . . . . ?
N2 C4 C9 C8 172.9(9) . . . . ?
S1 N6 C8 C7 -177.9(9) . . . . ?
S1 N6 C8 C9 -1.3(12) . . . . ?
C6 C7 C8 N6 -176.9(11) . . . . ?
N3 C7 C8 N6 0.7(16) . . . . ?
C6 C7 C8 C9 7.0(15) . . . . ?
N3 C7 C8 C9 -175.5(9) . . . . ?
N5 C9 C8 N6 1.1(14) . . . . ?
C4 C9 C8 N6 -177.1(9) . . . . ?
N5 C9 C8 C7 177.8(10) . . . . ?
C4 C9 C8 C7 -0.4(15) . . . . ?
C25 C27 C25 C27 3(2) 3_575 . . 2_775 ?
C25 C27 C25 C24 173.2(6) 3_575 . . . ?
O11 C24 C25 C27 9.3(14) . . . . ?
O10 C24 C25 C27 -170.5(9) . . . . ?
O11 C24 C25 C27 179.6(10) . . . 2_775 ?
O10 C24 C25 C27 -0.2(14) . . . 2_775 ?
C14 C15 C16 C18 -0.4(15) . . . . ?
C14 C15 C16 C17 -176.7(9) . . . . ?
O6 C17 C16 C15 175.1(10) . . . . ?
O5 C17 C16 C15 -3.6(14) . . . . ?
O6 C17 C16 C18 -1.2(14) . . . . ?
O5 C17 C16 C18 -180.0(9) . . . . ?
C22 C23 C22 C23 0.3(19) 3_565 . . 2_665 ?
C22 C23 C22 C21 174.0(6) 3_565 . . . ?
O8 C21 C22 C23 169.2(9) . . . . ?
O9 C21 C22 C23 -15.1(13) . . . . ?
O8 C21 C22 C23 -17.0(13) . . . 2_665 ?
O9 C21 C22 C23 158.6(9) . . . 2_665 ?
C12 N4 C11 C10 0.1(13) . . . . ?
Zn3 N4 C11 C10 167.8(8) 1_554 . . . ?
C19 C26 C18 C16 -3.2(16) . . . . ?
C20 C26 C18 C16 -179.3(10) . . . . ?
C15 C16 C18 C26 1.5(15) . . . . ?
C17 C16 C18 C26 177.9(9) . . . . ?
C1 N2 C3 C2 0.3(14) . . . . ?
C4 N2 C3 C2 175.5(11) . . . . ?
C12 N3 C10 C11 1.2(14) . . . . ?
C7 N3 C10 C11 -177.7(10) . . . . ?
N4 C11 C10 N3 -0.8(14) . . . . ?
N2 C3 C2 N1 1.0(16) . . . . ?
C1 N1 C2 C3 -1.9(15) . . . . ?
Zn3 N1 C2 C3 -164.0(9) . . . . ?
